data_4349870
loop_
_publ_author_name
'Fortea-P\'erez, Francisco Ram\'on'
'El Idrissi Moubtassim, Mouly Lahcen'
'Armentano, Donatella'
'De Munno, Giovanni'
'Julve, Miguel'
'Stiriba, Salah-Eddine'

_publ_section_title
;
 Structurally characterized dipalladium(ii)-oxamate metallacyclophanes as
 efficient catalysts for sustainable Heck and Suzuki reactions in ionic
 liquids
;
_journal_issue 9
_journal_name_full 'Inorganic Chemistry Frontiers'
_journal_page_first 2148
_journal_paper_doi 10.1039/C8QI00498F
_journal_volume 5
_journal_year 2018
_chemical_formula_sum 'C104 H192 N12 O20 Pd2'
_chemical_formula_weight 2143.48
_space_group_crystal_system triclinic
_space_group_IT_number 2
_space_group_name_Hall '-P 1'
_space_group_name_H-M_alt 'P -1'
_atom_sites_solution_hydrogens geom
_audit_creation_method SHELXL-2013
_audit_update_record
;
2018-05-28 deposited with the CCDC.
2018-07-04 downloaded from the CCDC.
;
_cell_angle_alpha 69.618(5)
_cell_angle_beta 89.594(5)
_cell_angle_gamma 69.736(5)
_cell_formula_units_Z 1
_cell_length_a 11.9627(13)
_cell_length_b 14.2598(16)
_cell_length_c 20.435(2)
_cell_measurement_reflns_used 5690
_cell_measurement_temperature 100(2)
_cell_measurement_theta_max 23.9
_cell_measurement_theta_min 2.2
_cell_volume 3039.8(6)
_computing_cell_refinement 'Bruker APEX'
_computing_data_collection 'Bruker APEX'
_computing_data_reduction 'Bruker SAINT'
_computing_molecular_graphics 'Bruker SHELXTL'
_computing_publication_material 'Bruker SHELXTL'
_computing_structure_refinement 'SHELXL-2013 (Sheldrick, 2013)'
_computing_structure_solution 'SHELXS-2013 (Sheldrick, 2013)'
_diffrn_ambient_temperature 100(2)
_diffrn_measured_fraction_theta_full 0.890
_diffrn_measured_fraction_theta_max 0.976
_diffrn_measurement_device_type 'CCD area detector'
_diffrn_measurement_method 'phi and omega scans'
_diffrn_radiation_type MoK\a
_diffrn_radiation_wavelength 0.71073
_diffrn_reflns_av_R_equivalents 0.0442
_diffrn_reflns_av_unetI/netI 0.0331
_diffrn_reflns_Laue_measured_fraction_full 0.890
_diffrn_reflns_Laue_measured_fraction_max 0.976
_diffrn_reflns_limit_h_max 13
_diffrn_reflns_limit_h_min -13
_diffrn_reflns_limit_k_max 16
_diffrn_reflns_limit_k_min -16
_diffrn_reflns_limit_l_max 23
_diffrn_reflns_limit_l_min -23
_diffrn_reflns_number 50895
_diffrn_reflns_point_group_measured_fraction_full 0.890
_diffrn_reflns_point_group_measured_fraction_max 0.976
_diffrn_reflns_theta_full 25.242
_diffrn_reflns_theta_max 24.433
_diffrn_reflns_theta_min 1.958
_diffrn_source 'fine-focus sealed tube'
_exptl_absorpt_coefficient_mu 0.359
_exptl_absorpt_correction_T_max 0.945
_exptl_absorpt_correction_T_min 0.940
_exptl_absorpt_correction_type multi-scan
_exptl_absorpt_process_details sadabs
_exptl_crystal_colour yellow
_exptl_crystal_density_diffrn 1.171
_exptl_crystal_description parallelepiped
_exptl_crystal_F_000 1152
_exptl_crystal_size_max 0.240
_exptl_crystal_size_mid 0.200
_exptl_crystal_size_min 0.180
_platon_squeeze_details
;
;
_refine_diff_density_max 5.194
_refine_diff_density_min -0.966
_refine_diff_density_rms 0.144
_refine_ls_extinction_method none
_refine_ls_goodness_of_fit_ref 1.022
_refine_ls_hydrogen_treatment constr
_refine_ls_matrix_type full
_refine_ls_number_parameters 587
_refine_ls_number_reflns 9807
_refine_ls_number_restraints 0
_refine_ls_restrained_S_all 1.022
_refine_ls_R_factor_all 0.1006
_refine_ls_R_factor_gt 0.0934
_refine_ls_shift/su_max 0.001
_refine_ls_shift/su_mean 0.000
_refine_ls_structure_factor_coef Fsqd
_refine_ls_weighting_details 'w=1/[\s^2^(Fo^2^)+(0.1656P)^2^+17.9469P] where P=(Fo^2^+2Fc^2^)/3'
_refine_ls_weighting_scheme calc
_refine_ls_wR_factor_gt 0.2602
_refine_ls_wR_factor_ref 0.2659
_reflns_Friedel_coverage 0.000
_reflns_number_gt 8638
_reflns_number_total 9807
_reflns_threshold_expression 'I > 2\s(I)'
_cod_data_source_file c8qi00498f2.cif
_cod_data_source_block DATA3a
_cod_database_code 4349870
_shelx_space_group_comment
;
The symmetry employed for this shelxl refinement is uniquely defined
by the following loop, which should always be used as a source of
symmetry information in preference to the above space-group names.
They are only intended as comments.
;
_shelx_estimated_absorpt_t_min 0.919
_shelx_estimated_absorpt_t_max 0.938
_shelxl_version_number 2013-4

loop_
_space_group_symop_operation_xyz
'x, y, z'
'-x, -y, -z'

loop_
_atom_site_label
_atom_site_type_symbol
_atom_site_fract_x
_atom_site_fract_y
_atom_site_fract_z
_atom_site_U_iso_or_equiv
_atom_site_adp_type
_atom_site_occupancy
_atom_site_site_symmetry_order
_atom_site_calc_flag
_atom_site_refinement_flags_posn
_atom_site_refinement_flags_adp
Pd1 Pd 1.22478(4) 0.43483(4) 0.18634(2) 0.0326(2) Uani 1 1 d . .
O1 O 1.2160(4) 0.3490(4) 0.1280(2) 0.0405(11) Uani 1 1 d . .
C1 C 1.1442(6) 0.2977(6) 0.1448(3) 0.0363(15) Uani 1 1 d . .
O2 O 1.1226(4) 0.2455(4) 0.1131(3) 0.0437(12) Uani 1 1 d . .
O3 O 1.0190(4) 0.2499(4) 0.2341(3) 0.0408(11) Uani 1 1 d . .
C2 C 1.0840(6) 0.3029(6) 0.2119(3) 0.0363(15) Uani 1 1 d . .
N1 N 1.1127(5) 0.3650(5) 0.2400(3) 0.0351(12) Uani 1 1 d . .
C3 C 1.0640(6) 0.3725(6) 0.3027(3) 0.0345(14) Uani 1 1 d . .
C4 C 1.1391(7) 0.3412(6) 0.3635(4) 0.0385(15) Uani 1 1 d . .
H4A H 1.2237 0.3129 0.3639 0.046 Uiso 1 1 calc R U
C5 C 1.0917(7) 0.3508(6) 0.4248(4) 0.0404(16) Uani 1 1 d . .
H5A H 1.1437 0.3298 0.4664 0.048 Uiso 1 1 calc R U
C6 C 0.9667(7) 0.3917(6) 0.4240(4) 0.0395(16) Uani 1 1 d . .
C7 C 0.8923(7) 0.4217(7) 0.3634(4) 0.0454(18) Uani 1 1 d . .
H7A H 0.8077 0.4487 0.3632 0.055 Uiso 1 1 calc R U
C8 C 0.9390(7) 0.4132(6) 0.3027(4) 0.0422(17) Uani 1 1 d . .
H8A H 0.8865 0.4348 0.2611 0.051 Uiso 1 1 calc R U
N3 N 0.9071(6) 0.4095(5) 0.4824(3) 0.0442(15) Uani 1 1 d . .
N4 N 0.9775(6) 0.3836(5) 0.5364(3) 0.0436(14) Uani 1 1 d . .
C11 C 0.9139(7) 0.4058(6) 0.5935(4) 0.0408(16) Uani 1 1 d . .
C12 C 0.9855(7) 0.3791(6) 0.6547(4) 0.0415(17) Uani 1 1 d . .
H12A H 1.0704 0.3472 0.6578 0.050 Uiso 1 1 calc R U
C13 C 0.9330(7) 0.3990(6) 0.7126(4) 0.0386(15) Uani 1 1 d . .
H13A H 0.9823 0.3812 0.7546 0.046 Uiso 1 1 calc R U
C14 C 0.8093(7) 0.4446(6) 0.7082(3) 0.0373(15) Uani 1 1 d . .
C15 C 0.7368(7) 0.4722(6) 0.6458(4) 0.0412(16) Uani 1 1 d . .
H15A H 0.6520 0.5052 0.6422 0.049 Uiso 1 1 calc R U
C16 C 0.7903(7) 0.4509(7) 0.5889(4) 0.0465(18) Uani 1 1 d . .
H16A H 0.7415 0.4675 0.5469 0.056 Uiso 1 1 calc R U
N2 N 0.7553(5) 0.4670(5) 0.7666(3) 0.0343(12) Uani 1 1 d . .
C17 C 0.6795(6) 0.4175(6) 0.7939(3) 0.0366(15) Uani 1 1 d . .
O6 O 0.6505(5) 0.3555(4) 0.7742(3) 0.0460(12) Uani 1 1 d . .
O5 O 0.5583(4) 0.4015(4) 0.8892(2) 0.0412(11) Uani 1 1 d . .
C18 C 0.6275(6) 0.4438(6) 0.8585(3) 0.0356(15) Uani 1 1 d . .
O4 O 0.6623(4) 0.5092(4) 0.8751(2) 0.0378(11) Uani 1 1 d . .
N5 N 0.7255(5) 0.3323(5) 0.0986(3) 0.0339(12) Uani 1 1 d . .
C19 C 0.6066(6) 0.3346(6) 0.0704(3) 0.0366(15) Uani 1 1 d . .
H19A H 0.5408 0.3856 0.0846 0.044 Uiso 1 1 calc R U
H19B H 0.5989 0.3640 0.0183 0.044 Uiso 1 1 calc R U
C20 C 0.5870(6) 0.2295(6) 0.0929(4) 0.0428(16) Uani 1 1 d . .
H20A H 0.5871 0.2013 0.1446 0.051 Uiso 1 1 calc R U
H20B H 0.6531 0.1761 0.0807 0.051 Uiso 1 1 calc R U
C21 C 0.4675(7) 0.2466(6) 0.0562(4) 0.0449(17) Uani 1 1 d . .
H21A H 0.4032 0.3029 0.0672 0.054 Uiso 1 1 calc R U
H21B H 0.4695 0.2742 0.0048 0.054 Uiso 1 1 calc R U
C22 C 0.4342(8) 0.1483(8) 0.0755(6) 0.065(2) Uani 1 1 d . .
H22A H 0.3562 0.1674 0.0493 0.097 Uiso 1 1 calc R U
H22B H 0.4293 0.1212 0.1261 0.097 Uiso 1 1 calc R U
H22C H 0.4956 0.0926 0.0635 0.097 Uiso 1 1 calc R U
C23 C 0.8323(6) 0.2543(6) 0.0801(4) 0.0377(15) Uani 1 1 d . .
H23A H 0.9066 0.2582 0.0981 0.045 Uiso 1 1 calc R U
H23B H 0.8342 0.1806 0.1056 0.045 Uiso 1 1 calc R U
C24 C 0.8354(6) 0.2715(6) 0.0028(4) 0.0388(15) Uani 1 1 d . .
H24A H 0.8414 0.3422 -0.0230 0.047 Uiso 1 1 calc R U
H24B H 0.7600 0.2716 -0.0169 0.047 Uiso 1 1 calc R U
C25 C 0.9415(7) 0.1836(6) -0.0071(4) 0.0439(17) Uani 1 1 d . .
H25A H 0.9366 0.1128 0.0201 0.053 Uiso 1 1 calc R U
H25B H 1.0169 0.1848 0.0116 0.053 Uiso 1 1 calc R U
C26 C 0.9448(8) 0.1973(7) -0.0849(4) 0.055(2) Uani 1 1 d . .
H26A H 1.0143 0.1390 -0.0892 0.083 Uiso 1 1 calc R U
H26B H 0.9515 0.2666 -0.1117 0.083 Uiso 1 1 calc R U
H26C H 0.8709 0.1950 -0.1034 0.083 Uiso 1 1 calc R U
C27 C 0.7229(6) 0.4464(6) 0.0667(3) 0.0345(14) Uani 1 1 d . .
H27A H 0.7119 0.4691 0.0148 0.041 Uiso 1 1 calc R U
H27B H 0.6517 0.4940 0.0798 0.041 Uiso 1 1 calc R U
C28 C 0.8320(7) 0.4643(6) 0.0878(4) 0.0409(16) Uani 1 1 d . .
H28A H 0.9040 0.4191 0.0738 0.049 Uiso 1 1 calc R U
H28B H 0.8442 0.4427 0.1396 0.049 Uiso 1 1 calc R U
C29 C 0.8164(7) 0.5821(7) 0.0527(4) 0.0470(18) Uani 1 1 d . .
H29A H 0.8062 0.6027 0.0010 0.056 Uiso 1 1 calc R U
H29B H 0.7425 0.6270 0.0655 0.056 Uiso 1 1 calc R U
C30 C 0.9222(9) 0.6046(8) 0.0741(6) 0.073(3) Uani 1 1 d . .
H30A H 0.9084 0.6811 0.0503 0.110 Uiso 1 1 calc R U
H30B H 0.9953 0.5614 0.0607 0.110 Uiso 1 1 calc R U
H30C H 0.9317 0.5857 0.1252 0.110 Uiso 1 1 calc R U
C31 C 0.7409(6) 0.2911(6) 0.1791(3) 0.0379(15) Uani 1 1 d . .
H31A H 0.7447 0.2159 0.1971 0.045 Uiso 1 1 calc R U
H31B H 0.8191 0.2902 0.1955 0.045 Uiso 1 1 calc R U
C32 C 0.6440(7) 0.3546(6) 0.2117(4) 0.0427(16) Uani 1 1 d . .
H32A H 0.5654 0.3539 0.1976 0.051 Uiso 1 1 calc R U
H32B H 0.6387 0.4302 0.1945 0.051 Uiso 1 1 calc R U
C33 C 0.6720(8) 0.3063(8) 0.2914(4) 0.054(2) Uani 1 1 d . .
H33A H 0.7488 0.3103 0.3054 0.065 Uiso 1 1 calc R U
H33B H 0.6819 0.2295 0.3082 0.065 Uiso 1 1 calc R U
C34 C 0.5722(10) 0.3651(10) 0.3265(5) 0.080(3) Uani 1 1 d . .
H34A H 0.5933 0.3319 0.3777 0.121 Uiso 1 1 calc R U
H34B H 0.4964 0.3600 0.3135 0.121 Uiso 1 1 calc R U
H34C H 0.5632 0.4409 0.3106 0.121 Uiso 1 1 calc R U
N6 N 0.7809(7) 0.0660(6) 0.7465(5) 0.065(2) Uani 1 1 d . .
C35 C 0.7388(10) 0.1628(9) 0.6760(5) 0.071(3) Uani 1 1 d . .
H35A H 0.6499 0.1942 0.6692 0.085 Uiso 1 1 calc R U
H35B H 0.7684 0.2182 0.6787 0.085 Uiso 1 1 calc R U
C36 C 0.7813(13) 0.1352(9) 0.6115(7) 0.091(4) Uani 1 1 d . .
H36A H 0.8699 0.0992 0.6192 0.109 Uiso 1 1 calc R U
H36B H 0.7463 0.0845 0.6059 0.109 Uiso 1 1 calc R U
C37 C 0.7452(13) 0.2340(11) 0.5454(7) 0.093(4) Uani 1 1 d . .
H37A H 0.6565 0.2684 0.5362 0.111 Uiso 1 1 calc R U
H37B H 0.7775 0.2862 0.5514 0.111 Uiso 1 1 calc R U
C38 C 0.7899(19) 0.2064(18) 0.4875(9) 0.160(8) Uani 1 1 d . .
H38A H 0.7647 0.2712 0.4446 0.241 Uiso 1 1 calc R U
H38B H 0.7581 0.1545 0.4818 0.241 Uiso 1 1 calc R U
H38C H 0.8779 0.1744 0.4961 0.241 Uiso 1 1 calc R U
C39 C 0.7498(9) -0.0234(8) 0.7422(6) 0.065(2) Uani 1 1 d . .
H39A H 0.7783 -0.0837 0.7882 0.078 Uiso 1 1 calc R U
H39B H 0.7951 -0.0483 0.7069 0.078 Uiso 1 1 calc R U
C40 C 0.6198(9) -0.0001(8) 0.7235(6) 0.072(3) Uani 1 1 d . .
H40A H 0.5898 0.0600 0.6774 0.086 Uiso 1 1 calc R U
H40B H 0.5734 0.0225 0.7592 0.086 Uiso 1 1 calc R U
C41 C 0.5990(10) -0.1004(9) 0.7194(7) 0.081(3) Uani 1 1 d . .
H41A H 0.6487 -0.1249 0.6853 0.097 Uiso 1 1 calc R U
H41B H 0.6263 -0.1595 0.7661 0.097 Uiso 1 1 calc R U
C42 C 0.4781(12) -0.0799(11) 0.6991(7) 0.096(4) Uani 1 1 d . .
H42A H 0.4706 -0.1455 0.6977 0.145 Uiso 1 1 calc R U
H42B H 0.4511 -0.0229 0.6523 0.145 Uiso 1 1 calc R U
H42C H 0.4285 -0.0569 0.7331 0.145 Uiso 1 1 calc R U
C43 C 0.7303(9) 0.1065(7) 0.8029(5) 0.064(2) Uani 1 1 d . .
H43A H 0.7549 0.1675 0.7992 0.076 Uiso 1 1 calc R U
H43B H 0.6416 0.1358 0.7923 0.076 Uiso 1 1 calc R U
C44 C 0.7627(9) 0.0301(7) 0.8779(5) 0.063(2) Uani 1 1 d . .
H44A H 0.8478 0.0142 0.8931 0.076 Uiso 1 1 calc R U
H44B H 0.7554 -0.0383 0.8806 0.076 Uiso 1 1 calc R U
C45 C 0.6864(9) 0.0711(9) 0.9278(6) 0.072(3) Uani 1 1 d . .
H45A H 0.6839 0.1442 0.9206 0.087 Uiso 1 1 calc R U
H45B H 0.6033 0.0762 0.9176 0.087 Uiso 1 1 calc R U
C46 C 0.7331(11) 0.0002(11) 1.0019(7) 0.088(3) Uani 1 1 d . .
H46A H 0.6812 0.0293 1.0329 0.132 Uiso 1 1 calc R U
H46B H 0.8148 -0.0038 1.0124 0.132 Uiso 1 1 calc R U
H46C H 0.7344 -0.0720 1.0095 0.132 Uiso 1 1 calc R U
C47 C 0.9210(8) 0.0245(7) 0.7603(6) 0.064(2) Uani 1 1 d . .
H47A H 0.9475 -0.0362 0.8062 0.077 Uiso 1 1 calc R U
H47B H 0.9537 -0.0046 0.7238 0.077 Uiso 1 1 calc R U
C48 C 0.9783(9) 0.1041(7) 0.7610(6) 0.067(2) Uani 1 1 d . .
H48A H 0.9325 0.1483 0.7874 0.080 Uiso 1 1 calc R U
H48B H 0.9751 0.1529 0.7122 0.080 Uiso 1 1 calc R U
C49 C 1.1098(9) 0.0450(7) 0.7956(5) 0.065(2) Uani 1 1 d . .
H49A H 1.1106 0.0046 0.8461 0.078 Uiso 1 1 calc R U
H49B H 1.1506 -0.0081 0.7740 0.078 Uiso 1 1 calc R U
C50 C 1.1810(10) 0.1152(9) 0.7897(6) 0.078(3) Uani 1 1 d . .
H50A H 1.2634 0.0704 0.8125 0.117 Uiso 1 1 calc R U
H50B H 1.1439 0.1661 0.8128 0.117 Uiso 1 1 calc R U
H50C H 1.1821 0.1550 0.7399 0.117 Uiso 1 1 calc R U
C1M C 0.3661(14) 0.3193(13) 0.8197(8) 0.112(5) Uiso 1 1 d . .
H1M1 H 0.4101 0.2826 0.8673 0.169 Uiso 1 1 calc R U
H1M2 H 0.3129 0.2831 0.8136 0.169 Uiso 1 1 calc R U
H1M3 H 0.3181 0.3943 0.8125 0.169 Uiso 1 1 calc R U
O1M O 0.4457(15) 0.3166(13) 0.7716(9) 0.183(6) Uiso 1 1 d . .
H1M H 0.4888 0.3506 0.7753 0.274 Uiso 1 1 calc R U
C2M C 0.331(2) 0.3006(19) 0.6153(13) 0.174(9) Uiso 1 1 d . .
H2M1 H 0.2948 0.2625 0.6535 0.261 Uiso 1 1 calc R U
H2M2 H 0.3350 0.2734 0.5771 0.261 Uiso 1 1 calc R U
H2M3 H 0.2830 0.3778 0.5975 0.261 Uiso 1 1 calc R U
O2M O 0.443(3) 0.284(2) 0.6397(15) 0.299(12) Uiso 1 1 d . .
H2M H 0.4416 0.2949 0.6777 0.358 Uiso 1 1 calc R U
C3M C 1.0561(19) 0.1105(17) 0.4114(11) 0.155(7) Uiso 1 1 d . .
H3M1 H 1.0840 0.0378 0.4474 0.232 Uiso 1 1 calc R U
H3M2 H 1.0035 0.1614 0.4307 0.232 Uiso 1 1 calc R U
H3M3 H 1.1254 0.1305 0.3967 0.232 Uiso 1 1 calc R U
O3M O 0.9953(8) 0.1129(7) 0.3557(4) 0.086(2) Uiso 1 1 d . .
H3M H 1.0126 0.1510 0.3185 0.129 Uiso 1 1 calc R U
C4M C 0.8455(19) -0.0764(17) 0.4063(11) 0.157(7) Uiso 1 1 d . .
H4M1 H 0.8240 -0.0598 0.4485 0.235 Uiso 1 1 calc R U
H4M2 H 0.9289 -0.1268 0.4152 0.235 Uiso 1 1 calc R U
H4M3 H 0.7921 -0.1088 0.3949 0.235 Uiso 1 1 calc R U
O4M O 0.8327(19) 0.0234(17) 0.3470(11) 0.233(8) Uiso 1 1 d . .
H4M H 0.8858 0.0461 0.3540 0.280 Uiso 1 1 calc R U

loop_
_atom_site_aniso_label
_atom_site_aniso_U_11
_atom_site_aniso_U_22
_atom_site_aniso_U_33
_atom_site_aniso_U_23
_atom_site_aniso_U_13
_atom_site_aniso_U_12
Pd1 0.0364(3) 0.0548(4) 0.0211(3) -0.0246(2) 0.0175(2) -0.0234(2)
O1 0.039(3) 0.068(3) 0.033(2) -0.033(2) 0.018(2) -0.025(2)
C1 0.036(4) 0.057(4) 0.026(3) -0.026(3) 0.015(3) -0.019(3)
O2 0.048(3) 0.071(3) 0.037(3) -0.038(3) 0.019(2) -0.032(3)
O3 0.043(3) 0.063(3) 0.038(3) -0.032(2) 0.022(2) -0.032(2)
C2 0.035(3) 0.055(4) 0.028(3) -0.025(3) 0.013(3) -0.018(3)
N1 0.040(3) 0.056(3) 0.024(3) -0.025(3) 0.019(2) -0.024(3)
C3 0.043(4) 0.051(4) 0.027(3) -0.024(3) 0.019(3) -0.028(3)
C4 0.043(4) 0.052(4) 0.032(4) -0.023(3) 0.018(3) -0.022(3)
C5 0.054(4) 0.050(4) 0.024(3) -0.018(3) 0.014(3) -0.023(3)
C6 0.050(4) 0.057(4) 0.032(4) -0.029(3) 0.028(3) -0.032(4)
C7 0.049(4) 0.073(5) 0.039(4) -0.037(4) 0.029(3) -0.035(4)
C8 0.048(4) 0.069(5) 0.028(3) -0.030(3) 0.021(3) -0.032(4)
N3 0.059(4) 0.059(4) 0.037(3) -0.030(3) 0.024(3) -0.037(3)
N4 0.058(4) 0.060(4) 0.030(3) -0.026(3) 0.026(3) -0.033(3)
C11 0.056(4) 0.053(4) 0.033(4) -0.029(3) 0.029(3) -0.030(4)
C12 0.053(4) 0.049(4) 0.028(3) -0.018(3) 0.025(3) -0.021(3)
C13 0.050(4) 0.049(4) 0.027(3) -0.019(3) 0.019(3) -0.026(3)
C14 0.055(4) 0.048(4) 0.024(3) -0.022(3) 0.023(3) -0.028(3)
C15 0.046(4) 0.064(5) 0.030(3) -0.030(3) 0.020(3) -0.027(4)
C16 0.060(5) 0.067(5) 0.029(4) -0.029(3) 0.016(3) -0.032(4)
N2 0.039(3) 0.052(3) 0.022(3) -0.021(2) 0.017(2) -0.021(3)
C17 0.040(4) 0.048(4) 0.025(3) -0.015(3) 0.015(3) -0.018(3)
O6 0.067(3) 0.058(3) 0.040(3) -0.033(2) 0.031(2) -0.040(3)
O5 0.045(3) 0.062(3) 0.026(2) -0.019(2) 0.021(2) -0.029(2)
C18 0.037(4) 0.049(4) 0.022(3) -0.016(3) 0.012(3) -0.015(3)
O4 0.042(3) 0.063(3) 0.024(2) -0.028(2) 0.0173(19) -0.025(2)
N5 0.036(3) 0.053(3) 0.024(3) -0.017(2) 0.009(2) -0.026(3)
C19 0.037(4) 0.055(4) 0.027(3) -0.017(3) 0.009(3) -0.026(3)
C20 0.037(4) 0.053(4) 0.047(4) -0.021(3) 0.007(3) -0.025(3)
C21 0.040(4) 0.064(5) 0.047(4) -0.027(4) 0.016(3) -0.031(4)
C22 0.048(5) 0.081(6) 0.085(7) -0.038(5) 0.017(4) -0.041(5)
C23 0.036(4) 0.049(4) 0.035(4) -0.018(3) 0.006(3) -0.022(3)
C24 0.043(4) 0.054(4) 0.030(3) -0.018(3) 0.011(3) -0.027(3)
C25 0.054(4) 0.055(4) 0.033(4) -0.021(3) 0.009(3) -0.028(4)
C26 0.066(5) 0.070(5) 0.049(5) -0.035(4) 0.017(4) -0.035(4)
C27 0.043(4) 0.049(4) 0.023(3) -0.019(3) 0.011(3) -0.025(3)
C28 0.048(4) 0.056(4) 0.030(3) -0.017(3) 0.007(3) -0.031(4)
C29 0.051(4) 0.064(5) 0.034(4) -0.013(3) 0.006(3) -0.035(4)
C30 0.078(6) 0.071(6) 0.075(6) -0.007(5) -0.008(5) -0.052(5)
C31 0.040(4) 0.054(4) 0.024(3) -0.011(3) 0.005(3) -0.026(3)
C32 0.050(4) 0.058(4) 0.027(3) -0.018(3) 0.012(3) -0.026(4)
C33 0.056(5) 0.085(6) 0.028(4) -0.018(4) 0.013(3) -0.035(4)
C34 0.093(7) 0.107(8) 0.031(4) -0.027(5) 0.016(5) -0.022(6)
N6 0.068(5) 0.057(4) 0.077(5) -0.039(4) 0.009(4) -0.016(4)
C35 0.089(7) 0.091(7) 0.069(6) -0.049(6) 0.031(5) -0.057(6)
C36 0.108(9) 0.067(7) 0.092(9) -0.023(6) 0.030(7) -0.032(6)
C37 0.112(10) 0.104(9) 0.078(8) -0.045(7) 0.023(7) -0.047(8)
C38 0.163(17) 0.19(2) 0.090(11) 0.004(12) -0.004(11) -0.081(15)
C39 0.074(6) 0.059(5) 0.072(6) -0.031(5) 0.018(5) -0.028(5)
C40 0.075(6) 0.059(5) 0.077(7) -0.021(5) 0.014(5) -0.025(5)
C41 0.081(7) 0.081(7) 0.085(8) -0.036(6) 0.012(6) -0.029(6)
C42 0.098(9) 0.110(9) 0.101(9) -0.037(8) 0.018(7) -0.062(8)
C43 0.065(5) 0.059(5) 0.087(7) -0.046(5) 0.030(5) -0.028(4)
C44 0.080(6) 0.055(5) 0.068(6) -0.034(5) 0.008(5) -0.028(5)
C45 0.063(6) 0.085(7) 0.085(7) -0.046(6) 0.031(5) -0.032(5)
C46 0.078(7) 0.119(10) 0.093(9) -0.065(8) 0.030(6) -0.042(7)
C47 0.061(5) 0.058(5) 0.076(6) -0.034(5) 0.013(5) -0.017(4)
C48 0.081(7) 0.053(5) 0.073(6) -0.028(5) 0.019(5) -0.028(5)
C49 0.075(6) 0.058(5) 0.063(6) -0.022(4) 0.010(5) -0.024(5)
C50 0.076(7) 0.070(6) 0.075(7) -0.013(5) 0.015(5) -0.024(5)

loop_
_atom_type_symbol
_atom_type_description
_atom_type_scat_dispersion_real
_atom_type_scat_dispersion_imag
_atom_type_scat_source
C C 0.0033 0.0016 'International Tables Vol C Tables 4.2.6.8 and 6.1.1.4'
H H 0.0000 0.0000 'International Tables Vol C Tables 4.2.6.8 and 6.1.1.4'
N N 0.0061 0.0033 'International Tables Vol C Tables 4.2.6.8 and 6.1.1.4'
O O 0.0106 0.0060 'International Tables Vol C Tables 4.2.6.8 and 6.1.1.4'
Pd Pd -0.9988 1.0072 'International Tables Vol C Tables 4.2.6.8 and 6.1.1.4'

loop_
_geom_angle_atom_site_label_1
_geom_angle_atom_site_label_2
_geom_angle_atom_site_label_3
_geom_angle
_geom_angle_site_symmetry_1
_geom_angle_site_symmetry_3
O1 Pd1 O4 90.45(18) . 2_766
O1 Pd1 N2 171.5(2) . 2_766
O4 Pd1 N2 81.35(19) 2_766 2_766
O1 Pd1 N1 81.3(2) . .
O4 Pd1 N1 171.75(19) 2_766 .
N2 Pd1 N1 106.9(2) 2_766 .
O1 Pd1 Pd1 136.75(13) . 2_766
O4 Pd1 Pd1 132.64(13) 2_766 2_766
N2 Pd1 Pd1 51.61(15) 2_766 2_766
N1 Pd1 Pd1 55.51(15) . 2_766
C1 O1 Pd1 116.1(4) . .
O2 C1 O1 125.4(6) . .
O2 C1 C2 119.7(6) . .
O1 C1 C2 114.9(6) . .
O3 C2 N1 127.7(6) . .
O3 C2 C1 118.9(6) . .
N1 C2 C1 113.4(6) . .
C2 N1 C3 117.4(5) . .
C2 N1 Pd1 114.0(4) . .
C3 N1 Pd1 128.6(4) . .
C4 C3 C8 119.5(6) . .
C4 C3 N1 120.4(6) . .
C8 C3 N1 120.1(6) . .
C3 C4 C5 120.6(7) . .
C4 C5 C6 119.3(7) . .
C7 C6 C5 119.8(6) . .
C7 C6 N3 115.5(6) . .
C5 C6 N3 124.6(7) . .
C6 C7 C8 120.9(7) . .
C7 C8 C3 119.8(7) . .
N4 N3 C6 114.0(6) . .
N3 N4 C11 112.3(6) . .
C12 C11 C16 120.4(6) . .
C12 C11 N4 115.6(6) . .
C16 C11 N4 124.0(7) . .
C11 C12 C13 120.0(7) . .
C14 C13 C12 119.8(7) . .
C13 C14 C15 120.1(6) . .
C13 C14 N2 120.0(6) . .
C15 C14 N2 119.9(6) . .
C16 C15 C14 119.5(7) . .
C11 C16 C15 120.2(7) . .
C17 N2 C14 116.0(6) . .
C17 N2 Pd1 114.7(4) . 2_766
C14 N2 Pd1 129.3(4) . 2_766
O6 C17 N2 127.3(6) . .
O6 C17 C18 120.0(6) . .
N2 C17 C18 112.7(6) . .
O5 C18 O4 125.4(6) . .
O5 C18 C17 119.0(6) . .
O4 C18 C17 115.6(6) . .
C18 O4 Pd1 115.6(4) . 2_766
C27 N5 C23 111.3(5) . .
C27 N5 C19 106.5(5) . .
C23 N5 C19 111.7(5) . .
C27 N5 C31 111.7(5) . .
C23 N5 C31 105.1(5) . .
C19 N5 C31 110.6(5) . .
C20 C19 N5 117.4(6) . .
C19 C20 C21 109.7(6) . .
C22 C21 C20 115.6(7) . .
C24 C23 N5 116.6(6) . .
C23 C24 C25 110.7(6) . .
C24 C25 C26 111.8(7) . .
C28 C27 N5 116.1(6) . .
C27 C28 C29 110.4(6) . .
C30 C29 C28 112.3(7) . .
C32 C31 N5 116.0(6) . .
C31 C32 C33 110.3(6) . .
C32 C33 C34 111.7(7) . .
C39 N6 C43 115.5(8) . .
C39 N6 C35 110.5(7) . .
C43 N6 C35 107.2(7) . .
C39 N6 C47 106.8(7) . .
C43 N6 C47 108.5(7) . .
C35 N6 C47 108.1(8) . .
C36 C35 N6 114.3(9) . .
C37 C36 C35 111.6(10) . .
C38 C37 C36 110.2(13) . .
N6 C39 C40 116.8(8) . .
C39 C40 C41 111.8(8) . .
C42 C41 C40 113.2(10) . .
C44 C43 N6 118.7(8) . .
C43 C44 C45 114.0(8) . .
C46 C45 C44 111.7(9) . .
C48 C47 N6 117.8(7) . .
C47 C48 C49 110.8(8) . .
C50 C49 C48 115.5(8) . .

loop_
_geom_bond_atom_site_label_1
_geom_bond_atom_site_label_2
_geom_bond_distance
_geom_bond_site_symmetry_2
Pd1 O1 2.009(5) .
Pd1 O4 2.015(5) 2_766
Pd1 N2 2.028(6) 2_766
Pd1 N1 2.033(5) .
Pd1 Pd1 14.3323(16) 2_766
O1 C1 1.283(9) .
C1 O2 1.228(8) .
C1 C2 1.558(8) .
O3 C2 1.243(9) .
C2 N1 1.340(9) .
N1 C3 1.427(8) .
C3 C4 1.379(10) .
C3 C8 1.405(10) .
C4 C5 1.401(9) .
C5 C6 1.403(10) .
C6 C7 1.375(11) .
C6 N3 1.440(9) .
C7 C8 1.384(9) .
N3 N4 1.255(9) .
N4 C11 1.455(8) .
C11 C12 1.379(11) .
C11 C16 1.382(11) .
C12 C13 1.404(9) .
C13 C14 1.384(10) .
C14 C15 1.400(10) .
C14 N2 1.434(8) .
C15 C16 1.399(10) .
N2 C17 1.340(9) .
N2 Pd1 2.028(6) 2_766
C17 O6 1.236(9) .
C17 C18 1.562(9) .
O5 C18 1.232(9) .
C18 O4 1.285(9) .
O4 Pd1 2.015(5) 2_766
N5 C27 1.517(9) .
N5 C23 1.522(9) .
N5 C19 1.524(8) .
N5 C31 1.529(8) .
C19 C20 1.508(10) .
C20 C21 1.521(10) .
C21 C22 1.509(11) .
C23 C24 1.514(9) .
C24 C25 1.515(11) .
C25 C26 1.535(11) .
C27 C28 1.506(9) .
C28 C29 1.522(11) .
C29 C30 1.511(11) .
C31 C32 1.514(10) .
C32 C33 1.518(10) .
C33 C34 1.535(13) .
N6 C39 1.476(12) .
N6 C43 1.497(12) .
N6 C35 1.542(14) .
N6 C47 1.563(12) .
C35 C36 1.537(15) .
C36 C37 1.502(17) .
C37 C38 1.42(2) .
C39 C40 1.496(14) .
C40 C41 1.563(15) .
C41 C42 1.407(16) .
C43 C44 1.496(14) .
C44 C45 1.501(13) .
C45 C46 1.476(16) .
C47 C48 1.519(13) .
C48 C49 1.538(14) .
C49 C50 1.499(14) .
C1M O1M 1.36(2) .
C2M O2M 1.34(3) .
C3M O3M 1.34(2) .
C4M O4M 1.47(3) .

loop_
_geom_hbond_atom_site_label_D
_geom_hbond_atom_site_label_H
_geom_hbond_atom_site_label_A
_geom_hbond_distance_DH
_geom_hbond_distance_HA
_geom_hbond_distance_DA
_geom_hbond_angle_DHA
O1M H1M O6 0.84 1.96 2.698(17) 146.1
O2M H2M O1M 0.84 2.05 2.89(3) 177.8
O3M H3M O3 0.84 1.83 2.659(10) 168.8
O4M H4M O3M 0.84 1.87 2.71(2) 171.1

loop_
_platon_squeeze_void_nr
_platon_squeeze_void_average_x
_platon_squeeze_void_average_y
_platon_squeeze_void_average_z
_platon_squeeze_void_volume
_platon_squeeze_void_count_electrons
_platon_squeeze_void_content
1 0.500 0.119 0.500 242 48 ' '
